data_1561568
loop_
_publ_author_name
'Sanjeewa, Liurukara D.'
'McMillen, Colin D.'
'Willett, Daniel'
'Chumanov, George'
'Kolis, Joseph W.'

_publ_section_title
;
 Hydrothermal synthesis of single crystals of transition metal vanadates
 in the glaserite phase
;
_journal_name_full 'Journal of Solid State Chemistry'
_journal_page_first 61
_journal_page_last 68
_journal_paper_doi 10.1016/j.jssc.2015.07.039
_journal_volume 236
_journal_year 2016
_chemical_formula_sum 'Co Na2 O8 Sr V2'
_chemical_formula_weight 422.41
_space_group_IT_number 14
_space_group_name_Hall '-P 2ybc'
_space_group_name_H-M_alt 'P 1 21/c 1'
_symmetry_cell_setting monoclinic
_symmetry_space_group_name_H-M 'P 1 21/c 1'
_atom_sites_solution_hydrogens none
_atom_sites_solution_primary direct
_atom_sites_solution_secondary difmap
_audit_creation_method SHELXL-97
_cell_angle_alpha 90.00
_cell_angle_beta 90.01(3)
_cell_angle_gamma 90.00
_cell_formula_units_Z 4
_cell_length_a 13.677(3)
_cell_length_b 5.5025(11)
_cell_length_c 9.5767(19)
_cell_measurement_reflns_used 3240
_cell_measurement_temperature 293(2)
_cell_measurement_theta_max 25.9910
_cell_measurement_theta_min 2.9812
_cell_volume 720.7(3)
_computing_cell_refinement 'CrystalClear (Rigaku/MSC, 2006)'
_computing_data_collection 'CrystalClear (Rigaku/MSC, 2006)'
_computing_data_reduction 'CrystalClear (Rigaku/MSC, 2006)'
_computing_molecular_graphics 'DIAMOND (Bradenburg, 1999)'
_computing_publication_material 'SHELXL-97 (Sheldrick, 1997)'
_computing_structure_refinement 'SHELXL-97 (Sheldrick, 1997)'
_computing_structure_solution 'SHELXS-97 (Sheldrick, 1990)'
_diffrn_ambient_temperature 293(2)
_diffrn_detector_area_resol_mean 14.6199
_diffrn_measured_fraction_theta_full 0.997
_diffrn_measured_fraction_theta_max 0.997
_diffrn_measurement_device_type 'Rigaku AFC8S'
_diffrn_measurement_method '\w scans'
_diffrn_radiation_monochromator graphite
_diffrn_radiation_source 'fine-focus sealed tube'
_diffrn_radiation_type MoK\a
_diffrn_radiation_wavelength 0.71073
_diffrn_reflns_av_R_equivalents 0.0562
_diffrn_reflns_av_sigmaI/netI 0.0408
_diffrn_reflns_limit_h_max 16
_diffrn_reflns_limit_h_min -16
_diffrn_reflns_limit_k_max 6
_diffrn_reflns_limit_k_min -6
_diffrn_reflns_limit_l_max 11
_diffrn_reflns_limit_l_min -11
_diffrn_reflns_number 5692
_diffrn_reflns_theta_full 25.25
_diffrn_reflns_theta_max 25.25
_diffrn_reflns_theta_min 2.98
_diffrn_standards_decay_% 0
_diffrn_standards_interval_count 0
_diffrn_standards_interval_time 0
_diffrn_standards_number 0
_exptl_absorpt_coefficient_mu 12.267
_exptl_absorpt_correction_T_max 1.0000
_exptl_absorpt_correction_T_min 0.5043
_exptl_absorpt_correction_type multi-scan
_exptl_absorpt_process_details 'REQAB, CrystalClear'
_exptl_crystal_colour purple
_exptl_crystal_density_diffrn 3.893
_exptl_crystal_density_method 'not measured'
_exptl_crystal_description plate
_exptl_crystal_F_000 788
_exptl_crystal_size_max 0.22
_exptl_crystal_size_mid 0.16
_exptl_crystal_size_min 0.10
_refine_diff_density_max 1.225
_refine_diff_density_min -1.018
_refine_diff_density_rms 0.246
_refine_ls_extinction_method none
_refine_ls_goodness_of_fit_ref 1.196
_refine_ls_hydrogen_treatment none
_refine_ls_matrix_type full
_refine_ls_number_parameters 130
_refine_ls_number_reflns 1301
_refine_ls_number_restraints 0
_refine_ls_restrained_S_all 1.196
_refine_ls_R_factor_all 0.0609
_refine_ls_R_factor_gt 0.0509
_refine_ls_shift/su_max 0.000
_refine_ls_shift/su_mean 0.000
_refine_ls_structure_factor_coef Fsqd
_refine_ls_weighting_details 'calc w=1/[\s^2^(Fo^2^)+(0.0444P)^2^+10.4778P] where P=(Fo^2^+2Fc^2^)/3'
_refine_ls_weighting_scheme calc
_refine_ls_wR_factor_gt 0.1173
_refine_ls_wR_factor_ref 0.1283
_reflns_number_gt 1101
_reflns_number_total 1301
_reflns_threshold_expression >2sigma(I)
_cod_data_source_file JSSC-2016-236-61.cif
_cod_data_source_block Na2SrCoV2O8
_cod_depositor_comments
;
The following automatic conversions were performed:

data item '_symmetry_cell_setting' value 'Monoclinic' was changed to
'monoclinic' in accordance with the built-in table derived from the
CIF Core dictionary named 'cif_core.dic' version 2.4.5 last updated
on 2014-11-21.

data item '_exptl_crystal_density_meas' value 'not measured' was
changed to '?' -- the value is perceived as not measured.

Automatic conversion script
Id: cif_fix_values 8369 2020-08-20 11:38:08Z andrius 
;
_cod_original_cell_volume 720.7(2)
_cod_original_sg_symbol_H-M P2(1)/c
_cod_database_code 1561568

loop_
_symmetry_equiv_pos_as_xyz
'x, y, z'
'-x, y+1/2, -z+1/2'
'-x, -y, -z'
'x, -y-1/2, z-1/2'

loop_
_atom_site_label
_atom_site_type_symbol
_atom_site_fract_x
_atom_site_fract_y
_atom_site_fract_z
_atom_site_U_iso_or_equiv
_atom_site_adp_type
_atom_site_occupancy
_atom_site_symmetry_multiplicity
_atom_site_calc_flag
_atom_site_refinement_flags
_atom_site_disorder_assembly
_atom_site_disorder_group
Sr Sr 0.75051(6) 0.05290(15) 0.03704(8) 0.0198(3) Uani 1 1 d . . .
Na1 Na 0.9170(3) -0.0183(7) -0.3195(4) 0.0259(9) Uani 1 1 d . . .
Na2 Na 0.5830(3) 0.0188(7) 0.3498(4) 0.0258(9) Uani 1 1 d . . .
Co1 Co 0.5000 0.0000 0.0000 0.0154(4) Uani 1 2 d S . .
Co2 Co 1.0000 0.0000 0.0000 0.0157(4) Uani 1 2 d S . .
V1 V 0.63570(11) -0.0310(3) -0.31701(14) 0.0147(4) Uani 1 1 d . . .
V2 V 0.86481(11) -0.0169(3) 0.34985(14) 0.0143(4) Uani 1 1 d . . .
O1 O 0.6157(5) -0.0075(12) -0.1399(6) 0.0259(15) Uani 1 1 d . . .
O2 O 0.5776(5) 0.1957(12) -0.4049(6) 0.0234(14) Uani 1 1 d . . .
O3 O 0.8826(5) -0.3034(12) 0.4192(6) 0.0249(14) Uani 1 1 d . . .
O4 O 0.9152(5) 0.1963(11) 0.4572(6) 0.0224(14) Uani 1 1 d . . .
O5 O 0.9237(5) -0.0059(12) 0.1933(6) 0.0250(15) Uani 1 1 d . . .
O6 O 0.5862(5) -0.3023(12) -0.3723(6) 0.0258(15) Uani 1 1 d . . .
O7 O 0.7529(5) -0.0223(13) -0.3590(7) 0.0293(16) Uani 1 1 d . . .
O8 O 0.7485(5) 0.0517(12) 0.3179(7) 0.0251(14) Uani 1 1 d . . .

loop_
_atom_site_aniso_label
_atom_site_aniso_U_11
_atom_site_aniso_U_22
_atom_site_aniso_U_33
_atom_site_aniso_U_23
_atom_site_aniso_U_13
_atom_site_aniso_U_12
Sr 0.0195(5) 0.0218(5) 0.0181(5) -0.0023(3) -0.0008(3) 0.0004(3)
Na1 0.022(2) 0.031(2) 0.0246(19) 0.0096(15) -0.0031(15) 0.0020(15)
Na2 0.023(2) 0.031(2) 0.0234(18) -0.0093(15) 0.0035(15) -0.0023(15)
Co1 0.0173(9) 0.0147(8) 0.0143(8) 0.0008(6) -0.0017(6) 0.0005(6)
Co2 0.0188(9) 0.0144(8) 0.0139(8) 0.0001(6) 0.0000(6) 0.0009(6)
V1 0.0163(8) 0.0136(7) 0.0141(7) -0.0017(5) -0.0008(6) -0.0007(5)
V2 0.0163(8) 0.0124(7) 0.0142(7) -0.0020(5) -0.0014(6) -0.0005(5)
O1 0.023(4) 0.037(4) 0.017(3) -0.003(3) -0.001(3) 0.000(3)
O2 0.026(4) 0.023(3) 0.022(3) 0.004(3) -0.001(2) -0.001(3)
O3 0.034(4) 0.020(3) 0.020(3) 0.004(3) 0.004(3) -0.002(3)
O4 0.032(4) 0.015(3) 0.021(3) 0.002(2) 0.000(3) 0.000(3)
O5 0.034(4) 0.026(4) 0.014(3) 0.000(2) 0.000(3) -0.001(3)
O6 0.035(4) 0.018(3) 0.024(3) -0.004(3) 0.000(3) -0.001(3)
O7 0.023(4) 0.040(4) 0.025(3) 0.004(3) -0.005(3) -0.001(3)
O8 0.022(4) 0.028(4) 0.026(3) 0.003(3) 0.001(3) -0.003(3)

loop_
_atom_type_symbol
_atom_type_description
_atom_type_scat_dispersion_real
_atom_type_scat_dispersion_imag
_atom_type_scat_source
O O 0.0106 0.0060 'International Tables Vol C Tables 4.2.6.8 and 6.1.1.4'
Na Na 0.0362 0.0249 'International Tables Vol C Tables 4.2.6.8 and 6.1.1.4'
V V 0.3005 0.5294 'International Tables Vol C Tables 4.2.6.8 and 6.1.1.4'
Co Co 0.3494 0.9721 'International Tables Vol C Tables 4.2.6.8 and 6.1.1.4'
Sr Sr -1.5307 3.2498 'International Tables Vol C Tables 4.2.6.8 and 6.1.1.4'

loop_
_geom_angle_atom_site_label_1
_geom_angle_atom_site_label_2
_geom_angle_atom_site_label_3
_geom_angle
_geom_angle_site_symmetry_1
_geom_angle_site_symmetry_3
O1 Sr O3 98.6(2) . 4
O1 Sr O8 131.5(2) . .
O3 Sr O8 116.8(2) 4 .
O1 Sr O4 118.5(2) . 4_565
O3 Sr O4 64.2(2) 4 4_565
O8 Sr O4 106.72(19) . 4_565
O1 Sr O7 111.9(2) . 4_566
O3 Sr O7 131.1(2) 4 4_566
O8 Sr O7 69.1(2) . 4_566
O4 Sr O7 67.8(2) 4_565 4_566
O1 Sr O6 63.5(2) . 4_556
O3 Sr O6 116.6(2) 4 4_556
O8 Sr O6 71.19(19) . 4_556
O4 Sr O6 177.91(18) 4_565 4_556
O7 Sr O6 111.1(2) 4_566 4_556
O1 Sr O2 65.2(2) . 4_566
O3 Sr O2 163.66(19) 4 4_566
O8 Sr O2 78.09(19) . 4_566
O4 Sr O2 120.00(19) 4_565 4_566
O7 Sr O2 58.5(2) 4_566 4_566
O6 Sr O2 59.91(19) 4_556 4_566
O1 Sr O5 162.5(2) . .
O3 Sr O5 64.9(2) 4 .
O8 Sr O5 58.53(19) . .
O4 Sr O5 61.12(18) 4_565 .
O7 Sr O5 84.6(2) 4_566 .
O6 Sr O5 117.20(18) 4_556 .
O2 Sr O5 131.44(18) 4_566 .
O1 Sr O8 67.8(2) . 4_565
O3 Sr O8 95.01(19) 4 4_565
O8 Sr O8 134.09(11) . 4_565
O4 Sr O8 56.86(18) 4_565 4_565
O7 Sr O8 65.06(19) 4_566 4_565
O6 Sr O8 124.56(19) 4_556 4_565
O2 Sr O8 76.94(18) 4_566 4_565
O5 Sr O8 117.29(19) . 4_565
O1 Sr O7 95.7(2) . 4_556
O3 Sr O7 67.88(19) 4 4_556
O8 Sr O7 71.03(19) . 4_556
O4 Sr O7 123.77(19) 4_565 4_556
O7 Sr O7 140.1(2) 4_566 4_556
O6 Sr O7 55.78(19) 4_556 4_556
O2 Sr O7 114.40(19) 4_566 4_556
O5 Sr O7 73.21(18) . 4_556
O8 Sr O7 154.87(17) 4_565 4_556
O1 Sr V1 92.35(16) . 4_566
O3 Sr V1 160.13(16) 4 4_566
O8 Sr V1 65.30(15) . 4_566
O4 Sr V1 96.05(13) 4_565 4_566
O7 Sr V1 29.24(15) 4_566 4_566
O6 Sr V1 83.15(14) 4_556 4_566
O2 Sr V1 30.29(13) 4_566 4_566
O5 Sr V1 105.13(13) . 4_566
O8 Sr V1 73.83(12) 4_565 4_566
O7 Sr V1 127.62(13) 4_556 4_566
O1 Sr V2 155.71(16) . .
O3 Sr V2 90.20(14) 4 .
O8 Sr V2 28.80(15) . .
O4 Sr V2 85.70(13) 4_565 .
O7 Sr V2 77.47(14) 4_566 .
O6 Sr V2 92.32(13) 4_556 .
O2 Sr V2 105.64(12) 4_566 .
O5 Sr V2 29.97(13) . .
O8 Sr V2 134.18(13) 4_565 .
O7 Sr V2 66.66(12) 4_556 .
V1 Sr V2 86.39(4) 4_566 .
O7 Na1 O4 81.3(3) . 1_554
O7 Na1 O5 160.4(3) . 3_755
O4 Na1 O5 114.0(3) 1_554 3_755
O7 Na1 O3 87.9(3) . 4
O4 Na1 O3 167.4(3) 1_554 4
O5 Na1 O3 75.3(2) 3_755 4
O7 Na1 O5 91.9(3) . 4
O4 Na1 O5 121.6(2) 1_554 4
O5 Na1 O5 90.0(2) 3_755 4
O3 Na1 O5 65.0(2) 4 4
O7 Na1 O4 136.1(3) . 3_755
O4 Na1 O4 76.5(2) 1_554 3_755
O5 Na1 O4 62.3(2) 3_755 3_755
O3 Na1 O4 116.0(2) 4 3_755
O5 Na1 O4 69.3(2) 4 3_755
O7 Na1 O5 92.7(3) . 4_565
O4 Na1 O5 63.6(2) 1_554 4_565
O5 Na1 O5 84.2(2) 3_755 4_565
O3 Na1 O5 110.8(2) 4 4_565
O5 Na1 O5 173.6(3) 4 4_565
O4 Na1 O5 109.9(2) 3_755 4_565
O7 Na1 O3 72.6(2) . 1_554
O4 Na1 O3 61.3(2) 1_554 1_554
O5 Na1 O3 124.8(2) 3_755 1_554
O3 Na1 O3 121.53(17) 4 1_554
O5 Na1 O3 61.4(2) 4 1_554
O4 Na1 O3 63.6(2) 3_755 1_554
O5 Na1 O3 124.3(2) 4_565 1_554
O7 Na1 V2 164.6(2) . 3_755
O4 Na1 V2 83.92(19) 1_554 3_755
O5 Na1 V2 34.54(15) 3_755 3_755
O3 Na1 V2 107.3(2) 4 3_755
O5 Na1 V2 92.0(2) 4 3_755
O4 Na1 V2 33.86(14) 3_755 3_755
O5 Na1 V2 84.73(18) 4_565 3_755
O3 Na1 V2 96.26(17) 1_554 3_755
O7 Na1 V2 81.5(2) . 4
O4 Na1 V2 148.3(2) 1_554 4
O5 Na1 V2 89.54(18) 3_755 4
O3 Na1 V2 33.70(15) 4 4
O5 Na1 V2 33.19(15) 4 4
O4 Na1 V2 98.34(17) 3_755 4
O5 Na1 V2 143.70(19) 4_565 4
O3 Na1 V2 88.22(16) 1_554 4
V2 Na1 V2 109.37(12) 3_755 4
O7 Na1 V2 67.73(19) . 1_554
O4 Na1 V2 30.99(15) 1_554 1_554
O5 Na1 V2 131.7(2) 3_755 1_554
O3 Na1 V2 147.2(2) 4 1_554
O5 Na1 V2 93.19(18) 4 1_554
O4 Na1 V2 73.96(15) 3_755 1_554
O5 Na1 V2 92.64(16) 4_565 1_554
O3 Na1 V2 31.82(13) 1_554 1_554
V2 Na1 V2 97.12(11) 3_755 1_554
V2 Na1 V2 117.38(12) 4 1_554
O7 Na1 Co2 119.9(2) . .
O4 Na1 Co2 144.0(2) 1_554 .
O5 Na1 Co2 40.61(15) 3_755 .
O3 Na1 Co2 39.69(16) 4 .
O5 Na1 Co2 88.56(17) 4 .
O4 Na1 Co2 99.57(17) 3_755 .
O5 Na1 Co2 85.32(16) 4_565 .
O3 Na1 Co2 148.77(18) 1_554 .
V2 Na1 Co2 75.15(9) 3_755 .
V2 Na1 Co2 67.46(7) 4 .
V2 Na1 Co2 172.14(14) 1_554 .
O8 Na2 O6 84.5(3) . 4_556
O8 Na2 O2 97.0(3) . 1_556
O6 Na2 O2 173.2(3) 4_556 1_556
O8 Na2 O2 156.3(3) . 3_655
O6 Na2 O2 88.3(2) 4_556 3_655
O2 Na2 O2 87.7(2) 1_556 3_655
O8 Na2 O1 76.4(2) . 4_566
O6 Na2 O1 120.7(2) 4_556 4_566
O2 Na2 O1 66.0(2) 1_556 4_566
O2 Na2 O1 126.2(3) 3_655 4_566
O8 Na2 O6 141.5(3) . 3_655
O6 Na2 O6 110.75(19) 4_556 3_655
O2 Na2 O6 72.0(2) 1_556 3_655
O2 Na2 O6 62.0(2) 3_655 3_655
O1 Na2 O6 65.4(2) 4_566 3_655
O8 Na2 O1 85.8(3) . 4_556
O6 Na2 O1 63.0(2) 4_556 4_556
O2 Na2 O1 110.5(2) 1_556 4_556
O2 Na2 O1 70.8(2) 3_655 4_556
O1 Na2 O1 161.1(3) 4_566 4_556
O6 Na2 O1 132.6(2) 3_655 4_556
O8 Na2 O2 82.6(2) . 4_566
O6 Na2 O2 62.1(2) 4_556 4_566
O2 Na2 O2 124.62(15) 1_556 4_566
O2 Na2 O2 113.75(18) 3_655 4_566
O1 Na2 O2 60.1(2) 4_566 4_566
O6 Na2 O2 75.0(2) 3_655 4_566
O1 Na2 O2 124.6(2) 4_556 4_566
O8 Na2 V1 165.2(2) . 3_655
O6 Na2 V1 86.4(2) 4_556 3_655
O2 Na2 V1 93.36(19) 1_556 3_655
O2 Na2 V1 34.43(15) 3_655 3_655
O1 Na2 V1 98.33(19) 4_566 3_655
O6 Na2 V1 34.27(14) 3_655 3_655
O1 Na2 V1 100.48(18) 4_556 3_655
O2 Na2 V1 82.81(17) 4_566 3_655
O8 Na2 V1 77.1(2) . 4_556
O6 Na2 V1 32.03(16) 4_556 4_556
O2 Na2 V1 141.9(2) 1_556 4_556
O2 Na2 V1 84.80(18) 3_655 4_556
O1 Na2 V1 143.8(2) 4_566 4_556
O6 Na2 V1 133.71(19) 3_655 4_556
O1 Na2 V1 32.39(13) 4_556 4_556
O2 Na2 V1 92.30(16) 4_566 4_556
V1 Na2 V1 100.98(11) 3_655 4_556
O8 Na2 Co1 110.0(2) . 2_655
O6 Na2 Co1 142.9(2) 4_556 2_655
O2 Na2 Co1 42.48(15) 1_556 2_655
O2 Na2 Co1 89.11(18) 3_655 2_655
O1 Na2 Co1 39.74(15) 4_566 2_655
O6 Na2 Co1 38.35(14) 3_655 2_655
O1 Na2 Co1 148.37(19) 4_556 2_655
O2 Na2 Co1 85.48(16) 4_566 2_655
V1 Na2 Co1 71.20(9) 3_655 2_655
V1 Na2 Co1 172.06(14) 4_556 2_655
O8 Na2 V1 85.4(2) . 1_556
O6 Na2 V1 143.4(2) 4_556 1_556
O2 Na2 V1 30.77(15) 1_556 1_556
O2 Na2 V1 87.08(17) 3_655 1_556
O1 Na2 V1 90.63(17) 4_566 1_556
O6 Na2 V1 98.81(16) 3_655 1_556
O1 Na2 V1 81.34(16) 4_556 1_556
O2 Na2 V1 150.19(18) 4_566 1_556
V1 Na2 V1 108.76(12) 3_655 1_556
V1 Na2 V1 111.42(12) 4_556 1_556
Co1 Na2 V1 73.25(8) 2_655 1_556
O6 Co1 O6 180.0(4) 4_556 2_654
O6 Co1 O1 93.7(3) 4_556 3_655
O6 Co1 O1 86.3(3) 2_654 3_655
O6 Co1 O1 86.3(3) 4_556 .
O6 Co1 O1 93.7(3) 2_654 .
O1 Co1 O1 180.0(4) 3_655 .
O6 Co1 O2 97.1(2) 4_556 2_644
O6 Co1 O2 82.9(2) 2_654 2_644
O1 Co1 O2 85.1(2) 3_655 2_644
O1 Co1 O2 94.9(2) . 2_644
O6 Co1 O2 82.9(2) 4_556 4_566
O6 Co1 O2 97.1(2) 2_654 4_566
O1 Co1 O2 94.9(2) 3_655 4_566
O1 Co1 O2 85.1(2) . 4_566
O2 Co1 O2 180.0(4) 2_644 4_566
O6 Co1 Na2 59.5(2) 4_556 2_645
O6 Co1 Na2 120.5(2) 2_654 2_645
O1 Co1 Na2 57.2(2) 3_655 2_645
O1 Co1 Na2 122.8(2) . 2_645
O2 Co1 Na2 51.96(17) 2_644 2_645
O2 Co1 Na2 128.04(17) 4_566 2_645
O6 Co1 Na2 120.5(2) 4_556 4_565
O6 Co1 Na2 59.5(2) 2_654 4_565
O1 Co1 Na2 122.8(2) 3_655 4_565
O1 Co1 Na2 57.2(2) . 4_565
O2 Co1 Na2 128.04(17) 2_644 4_565
O2 Co1 Na2 51.96(17) 4_566 4_565
Na2 Co1 Na2 180.0 2_645 4_565
O6 Co1 Na2 66.91(19) 4_556 4
O6 Co1 Na2 113.09(19) 2_654 4
O1 Co1 Na2 123.1(2) 3_655 4
O1 Co1 Na2 56.9(2) . 4
O2 Co1 Na2 48.68(18) 2_644 4
O2 Co1 Na2 131.32(18) 4_566 4
Na2 Co1 Na2 67.38(11) 2_645 4
Na2 Co1 Na2 112.62(11) 4_565 4
O6 Co1 Na2 113.09(19) 4_556 2_655
O6 Co1 Na2 66.91(19) 2_654 2_655
O1 Co1 Na2 56.9(2) 3_655 2_655
O1 Co1 Na2 123.1(2) . 2_655
O2 Co1 Na2 131.32(18) 2_644 2_655
O2 Co1 Na2 48.68(18) 4_566 2_655
Na2 Co1 Na2 112.62(11) 2_645 2_655
Na2 Co1 Na2 67.38(11) 4_565 2_655
Na2 Co1 Na2 180.00(17) 4 2_655
O6 Co1 Sr 53.41(19) 4_556 .
O6 Co1 Sr 126.59(19) 2_654 .
O1 Co1 Sr 133.51(18) 3_655 .
O1 Co1 Sr 46.49(18) . .
O2 Co1 Sr 126.11(17) 2_644 .
O2 Co1 Sr 53.89(17) 4_566 .
Na2 Co1 Sr 111.89(7) 2_645 .
Na2 Co1 Sr 68.11(7) 4_565 .
Na2 Co1 Sr 77.45(7) 4 .
Na2 Co1 Sr 102.55(7) 2_655 .
O6 Co1 Sr 126.59(19) 4_556 3_655
O6 Co1 Sr 53.41(19) 2_654 3_655
O1 Co1 Sr 46.49(18) 3_655 3_655
O1 Co1 Sr 133.51(18) . 3_655
O2 Co1 Sr 53.89(17) 2_644 3_655
O2 Co1 Sr 126.11(17) 4_566 3_655
Na2 Co1 Sr 68.11(7) 2_645 3_655
Na2 Co1 Sr 111.89(7) 4_565 3_655
Na2 Co1 Sr 102.55(7) 4 3_655
Na2 Co1 Sr 77.45(7) 2_655 3_655
Sr Co1 Sr 180.00(3) . 3_655
O4 Co2 O4 180.0(3) 2_745 4_565
O4 Co2 O3 94.9(2) 2_745 4
O4 Co2 O3 85.1(2) 4_565 4
O4 Co2 O3 85.1(2) 2_745 2_755
O4 Co2 O3 94.9(2) 4_565 2_755
O3 Co2 O3 180.0(4) 4 2_755
O4 Co2 O5 95.2(2) 2_745 .
O4 Co2 O5 84.8(2) 4_565 .
O3 Co2 O5 86.4(2) 4 .
O3 Co2 O5 93.6(2) 2_755 .
O4 Co2 O5 84.8(2) 2_745 3_755
O4 Co2 O5 95.2(2) 4_565 3_755
O3 Co2 O5 93.6(2) 4 3_755
O3 Co2 O5 86.4(2) 2_755 3_755
O5 Co2 O5 180.0(4) . 3_755
O4 Co2 Na1 110.76(17) 2_745 .
O4 Co2 Na1 69.24(17) 4_565 .
O3 Co2 Na1 50.84(18) 4 .
O3 Co2 Na1 129.16(18) 2_755 .
O5 Co2 Na1 130.19(19) . .
O5 Co2 Na1 49.81(19) 3_755 .
O4 Co2 Na1 69.24(17) 2_745 3_755
O4 Co2 Na1 110.76(17) 4_565 3_755
O3 Co2 Na1 129.16(18) 4 3_755
O3 Co2 Na1 50.84(18) 2_755 3_755
O5 Co2 Na1 49.81(19) . 3_755
O5 Co2 Na1 130.19(19) 3_755 3_755
Na1 Co2 Na1 180.00(13) . 3_755
O4 Co2 Na1 56.76(19) 2_745 4_556
O4 Co2 Na1 123.24(19) 4_565 4_556
O3 Co2 Na1 61.44(18) 4 4_556
O3 Co2 Na1 118.56(18) 2_755 4_556
O5 Co2 Na1 51.27(19) . 4_556
O5 Co2 Na1 128.73(19) 3_755 4_556
Na1 Co2 Na1 109.90(9) . 4_556
Na1 Co2 Na1 70.10(9) 3_755 4_556
O4 Co2 Na1 123.24(19) 2_745 2_754
O4 Co2 Na1 56.76(19) 4_565 2_754
O3 Co2 Na1 118.56(18) 4 2_754
O3 Co2 Na1 61.44(18) 2_755 2_754
O5 Co2 Na1 128.73(19) . 2_754
O5 Co2 Na1 51.27(19) 3_755 2_754
Na1 Co2 Na1 70.10(9) . 2_754
Na1 Co2 Na1 109.90(9) 3_755 2_754
Na1 Co2 Na1 180.00(13) 4_556 2_754
O4 Co2 Sr 53.03(18) 2_745 3_755
O4 Co2 Sr 126.97(18) 4_565 3_755
O3 Co2 Sr 132.92(17) 4 3_755
O3 Co2 Sr 47.08(17) 2_755 3_755
O5 Co2 Sr 125.10(19) . 3_755
O5 Co2 Sr 54.90(19) 3_755 3_755
Na1 Co2 Sr 104.19(8) . 3_755
Na1 Co2 Sr 75.81(8) 3_755 3_755
Na1 Co2 Sr 108.72(7) 4_556 3_755
Na1 Co2 Sr 71.28(7) 2_754 3_755
O4 Co2 Sr 126.97(18) 2_745 .
O4 Co2 Sr 53.03(18) 4_565 .
O3 Co2 Sr 47.08(17) 4 .
O3 Co2 Sr 132.92(17) 2_755 .
O5 Co2 Sr 54.90(19) . .
O5 Co2 Sr 125.10(19) 3_755 .
Na1 Co2 Sr 75.81(8) . .
Na1 Co2 Sr 104.19(8) 3_755 .
Na1 Co2 Sr 71.28(7) 4_556 .
Na1 Co2 Sr 108.72(7) 2_754 .
Sr Co2 Sr 180.00(3) 3_755 .
O7 V1 O2 108.1(3) . .
O7 V1 O6 109.4(3) . .
O2 V1 O6 107.4(3) . .
O7 V1 O1 113.0(3) . .
O2 V1 O1 111.0(3) . .
O6 V1 O1 107.8(3) . .
O7 V1 Na2 159.7(2) . 3_655
O2 V1 Na2 57.8(2) . 3_655
O6 V1 Na2 66.2(2) . 3_655
O1 V1 Na2 86.8(2) . 3_655
O7 V1 Na2 111.3(3) . 4
O2 V1 Na2 139.0(2) . 4
O6 V1 Na2 48.6(2) . 4
O1 V1 Na2 62.4(2) . 4
Na2 V1 Na2 81.21(11) 3_655 4
O7 V1 Na2 88.5(2) . 1_554
O2 V1 Na2 49.9(2) . 1_554
O6 V1 Na2 71.8(2) . 1_554
O1 V1 Na2 156.3(2) . 1_554
Na2 V1 Na2 71.24(12) 3_655 1_554
Na2 V1 Na2 120.33(9) 4 1_554
O7 V1 Na2 107.6(3) . 4_565
O2 V1 Na2 60.9(2) . 4_565
O6 V1 Na2 143.0(2) . 4_565
O1 V1 Na2 55.1(2) . 4_565
Na2 V1 Na2 79.35(10) 3_655 4_565
Na2 V1 Na2 114.98(11) 4 4_565
Na2 V1 Na2 110.44(9) 1_554 4_565
O7 V1 Sr 54.8(2) . 4_565
O2 V1 Sr 55.9(2) . 4_565
O6 V1 Sr 137.1(2) . 4_565
O1 V1 Sr 115.1(2) . 4_565
Na2 V1 Sr 113.76(9) 3_655 4_565
Na2 V1 Sr 164.98(9) 4 4_565
Na2 V1 Sr 68.51(8) 1_554 4_565
Na2 V1 Sr 68.75(7) 4_565 4_565
O7 V1 Sr 60.0(3) . 4
O2 V1 Sr 127.1(2) . 4
O6 V1 Sr 49.7(2) . 4
O1 V1 Sr 121.1(2) . 4
Na2 V1 Sr 114.57(8) 3_655 4
Na2 V1 Sr 67.63(7) 4 4
Na2 V1 Sr 77.43(8) 1_554 4
Na2 V1 Sr 165.95(8) 4_565 4
Sr V1 Sr 105.17(5) 4_565 4
O7 V1 Sr 79.1(2) . .
O2 V1 Sr 123.4(2) . .
O6 V1 Sr 123.2(2) . .
O1 V1 Sr 33.9(2) . .
Na2 V1 Sr 120.39(8) 3_655 .
Na2 V1 Sr 75.38(8) 4 .
Na2 V1 Sr 163.08(8) 1_554 .
Na2 V1 Sr 63.45(7) 4_565 .
Sr V1 Sr 94.79(4) 4_565 .
Sr V1 Sr 105.58(4) 4 .
O8 V2 O5 106.4(3) . .
O8 V2 O4 110.0(3) . .
O5 V2 O4 108.3(3) . .
O8 V2 O3 114.4(3) . .
O5 V2 O3 107.7(3) . .
O4 V2 O3 109.8(3) . .
O8 V2 Na1 156.6(2) . 3_755
O5 V2 Na1 56.1(2) . 3_755
O4 V2 Na1 67.2(2) . 3_755
O3 V2 Na1 87.5(2) . 3_755
O8 V2 Na1 108.1(2) . 4_556
O5 V2 Na1 57.4(2) . 4_556
O4 V2 Na1 141.9(2) . 4_556
O3 V2 Na1 54.4(2) . 4_556
Na1 V2 Na1 76.97(10) 3_755 4_556
O8 V2 Na1 113.0(2) . 1_556
O5 V2 Na1 139.0(2) . 1_556
O4 V2 Na1 47.5(2) . 1_556
O3 V2 Na1 65.9(2) . 1_556
Na1 V2 Na1 82.88(11) 3_755 1_556
Na1 V2 Na1 117.13(9) 4_556 1_556
O8 V2 Sr 51.2(2) . .
O5 V2 Sr 55.8(2) . .
O4 V2 Sr 129.7(2) . .
O3 V2 Sr 120.4(2) . .
Na1 V2 Sr 111.34(8) 3_755 .
Na1 V2 Sr 74.89(8) 4_556 .
Na1 V2 Sr 163.88(9) 1_556 .
O8 V2 Na1 85.3(2) . 4_566
O5 V2 Na1 57.0(2) . 4_566
O4 V2 Na1 67.1(2) . 4_566
O3 V2 Na1 159.0(2) . 4_566
Na1 V2 Na1 72.09(10) 3_755 4_566
Na1 V2 Na1 114.24(12) 4_556 4_566
Na1 V2 Na1 114.62(9) 1_556 4_566
Sr V2 Na1 65.36(7) . 4_566
O8 V2 Sr 60.0(2) . 4_566
O5 V2 Sr 129.7(2) . 4_566
O4 V2 Sr 50.8(2) . 4_566
O3 V2 Sr 122.2(2) . 4_566
Na1 V2 Sr 116.58(9) 3_755 4_566
Na1 V2 Sr 166.42(9) 4_556 4_566
Na1 V2 Sr 66.37(7) 1_556 4_566
Sr V2 Sr 99.44(4) . 4_566
Na1 V2 Sr 73.06(7) 4_566 4_566
O8 V2 Sr 82.5(2) . 4_556
O5 V2 Sr 129.7(2) . 4_556
O4 V2 Sr 114.6(2) . 4_556
O3 V2 Sr 33.5(2) . 4_556
Na1 V2 Sr 120.39(8) 3_755 4_556
Na1 V2 Sr 72.64(8) 4_556 4_556
Na1 V2 Sr 68.12(7) 1_556 4_556
Sr V2 Sr 108.36(4) . 4_556
Na1 V2 Sr 167.41(8) 4_566 4_556
Sr V2 Sr 98.14(4) 4_566 4_556
V1 O1 Co1 139.3(4) . .
V1 O1 Sr 123.7(3) . .
Co1 O1 Sr 97.0(2) . .
V1 O1 Na2 93.7(3) . 4_565
Co1 O1 Na2 83.0(2) . 4_565
Sr O1 Na2 90.8(2) . 4_565
V1 O1 Na2 85.2(3) . 4
Co1 O1 Na2 85.5(2) . 4
Sr O1 Na2 105.5(2) . 4
Na2 O1 Na2 161.1(3) 4_565 4
V1 O2 Co1 175.0(4) . 2_654
V1 O2 Na2 99.4(3) . 1_554
Co1 O2 Na2 85.6(2) 2_654 1_554
V1 O2 Na2 87.8(3) . 3_655
Co1 O2 Na2 91.3(2) 2_654 3_655
Na2 O2 Na2 92.3(2) 1_554 3_655
V1 O2 Sr 93.8(3) . 4_565
Co1 O2 Sr 87.1(2) 2_654 4_565
Na2 O2 Sr 88.9(2) 1_554 4_565
Na2 O2 Sr 177.9(3) 3_655 4_565
V1 O2 Na2 88.2(2) . 4_565
Co1 O2 Na2 87.0(2) 2_654 4_565
Na2 O2 Na2 169.3(3) 1_554 4_565
Na2 O2 Na2 95.7(2) 3_655 4_565
Sr O2 Na2 82.97(19) 4_565 4_565
V2 O3 Co2 136.4(4) . 2_745
V2 O3 Na1 91.9(3) . 4_556
Co2 O3 Na1 89.5(2) 2_745 4_556
V2 O3 Sr 124.4(3) . 4_556
Co2 O3 Sr 95.9(2) 2_745 4_556
Na1 O3 Sr 109.0(3) 4_556 4_556
V2 O3 Na1 82.3(2) . 1_556
Co2 O3 Na1 80.8(2) 2_745 1_556
Na1 O3 Na1 158.4(3) 4_556 1_556
Sr O3 Na1 91.35(19) 4_556 1_556
V2 O4 Co2 154.0(4) . 2_755
V2 O4 Na1 101.5(3) . 1_556
Co2 O4 Na1 102.2(3) 2_755 1_556
V2 O4 Sr 100.5(3) . 4_566
Co2 O4 Sr 89.9(2) 2_755 4_566
Na1 O4 Sr 90.4(2) 1_556 4_566
V2 O4 Na1 78.9(2) . 3_755
Co2 O4 Na1 85.3(2) 2_755 3_755
Na1 O4 Na1 103.5(2) 1_556 3_755
Sr O4 Na1 165.9(2) 4_566 3_755
V2 O5 Co2 178.4(4) . .
V2 O5 Na1 89.3(3) . 3_755
Co2 O5 Na1 89.6(3) . 3_755
V2 O5 Na1 89.4(3) . 4_556
Co2 O5 Na1 89.5(2) . 4_556
Na1 O5 Na1 96.1(3) 3_755 4_556
V2 O5 Sr 94.2(3) . .
Co2 O5 Sr 87.0(2) . .
Na1 O5 Sr 169.8(3) 3_755 .
Na1 O5 Sr 93.5(2) 4_556 .
V2 O5 Na1 93.3(3) . 4_566
Co2 O5 Na1 87.9(2) . 4_566
Na1 O5 Na1 89.7(2) 3_755 4_566
Na1 O5 Na1 173.6(3) 4_556 4_566
Sr O5 Na1 80.58(19) . 4_566
V1 O6 Co1 152.1(4) . 2_644
V1 O6 Na2 99.3(3) . 4
Co1 O6 Na2 104.8(3) 2_644 4
V1 O6 Sr 102.0(3) . 4
Co1 O6 Sr 90.9(2) 2_644 4
Na2 O6 Sr 92.6(2) 4 4
V1 O6 Na2 79.5(3) . 3_655
Co1 O6 Na2 82.2(2) 2_644 3_655
Na2 O6 Na2 101.0(2) 4 3_655
Sr O6 Na2 166.0(3) 4 3_655
V1 O7 Na1 156.3(4) . .
V1 O7 Sr 95.9(3) . 4_565
Na1 O7 Sr 93.6(3) . 4_565
V1 O7 Sr 92.3(3) . 4
Na1 O7 Sr 94.2(3) . 4
Sr O7 Sr 140.1(2) 4_565 4
V2 O8 Na2 154.5(4) . .
V2 O8 Sr 100.0(3) . .
Na2 O8 Sr 98.3(3) . .
V2 O8 Sr 91.5(3) . 4_566
Na2 O8 Sr 88.5(2) . 4_566
Sr O8 Sr 133.8(2) . 4_566

loop_
_geom_bond_atom_site_label_1
_geom_bond_atom_site_label_2
_geom_bond_distance
_geom_bond_site_symmetry_2
Sr O1 2.525(7) .
Sr O3 2.535(6) 4
Sr O8 2.690(6) .
Sr O4 2.751(7) 4_565
Sr O7 2.768(7) 4_566
Sr O6 2.776(7) 4_556
Sr O2 2.796(6) 4_566
Sr O5 2.821(7) .
Sr O8 3.023(7) 4_565
Sr O7 3.085(7) 4_556
Sr V1 3.3676(17) 4_566
Sr V2 3.4007(18) .
Na1 O7 2.276(8) .
Na1 O4 2.443(7) 1_554
Na1 O5 2.494(8) 3_755
Na1 O3 2.531(7) 4
Na1 O5 2.622(8) 4
Na1 O4 2.821(8) 3_755
Na1 O5 2.889(8) 4_565
Na1 O3 2.991(7) 1_554
Na1 V2 3.004(4) 3_755
Na1 V2 3.111(4) 4
Na1 V2 3.246(4) 1_554
Na1 Co2 3.265(4) .
Na2 O8 2.291(8) .
Na2 O6 2.438(7) 4_556
Na2 O2 2.544(7) 1_556
Na2 O2 2.548(7) 3_655
Na2 O1 2.728(8) 4_566
Na2 O6 2.799(8) 3_655
Na2 O1 2.850(8) 4_556
Na2 O2 2.903(7) 4_566
Na2 V1 3.008(4) 3_655
Na2 V1 3.205(4) 4_556
Na2 Co1 3.220(4) 2_655
Na2 V1 3.283(4) 1_556
Co1 O6 2.017(6) 4_556
Co1 O6 2.017(6) 2_654
Co1 O1 2.074(7) 3_655
Co1 O1 2.074(7) .
Co1 O2 2.181(6) 2_644
Co1 O2 2.181(6) 4_566
Co1 Na2 3.220(4) 2_645
Co1 Na2 3.220(4) 4_565
Co1 Na2 3.392(4) 4
Co1 Na2 3.392(4) 2_655
Co1 Sr 3.4567(11) 3_655
Co2 O4 2.075(6) 2_745
Co2 O4 2.075(6) 4_565
Co2 O3 2.085(7) 4
Co2 O3 2.085(7) 2_755
Co2 O5 2.125(6) .
Co2 O5 2.125(6) 3_755
Co2 Na1 3.265(4) 3_755
Co2 Na1 3.362(4) 4_556
Co2 Na1 3.362(4) 2_754
Co2 Sr 3.4431(11) 3_755
V1 O7 1.654(7) .
V1 O2 1.702(6) .
V1 O6 1.723(7) .
V1 O1 1.723(6) .
V1 Na2 3.008(4) 3_655
V1 Na2 3.205(4) 4
V1 Na2 3.283(4) 1_554
V1 Na2 3.319(4) 4_565
V1 Sr 3.3676(17) 4_565
V1 Sr 3.5590(17) 4
V2 O8 1.664(7) .
V2 O5 1.703(6) .
V2 O4 1.705(6) .
V2 O3 1.727(6) .
V2 Na1 3.004(4) 3_755
V2 Na1 3.111(4) 4_556
V2 Na1 3.246(4) 1_556
V2 Na1 3.437(4) 4_566
V2 Sr 3.4896(17) 4_566
V2 Sr 3.7889(18) 4_556
O1 Na2 2.728(8) 4_565
O1 Na2 2.850(8) 4
O2 Co1 2.181(6) 2_654
O2 Na2 2.544(7) 1_554
O2 Na2 2.548(7) 3_655
O2 Sr 2.796(6) 4_565
O2 Na2 2.903(7) 4_565
O3 Co2 2.085(7) 2_745
O3 Na1 2.531(7) 4_556
O3 Sr 2.535(6) 4_556
O3 Na1 2.991(7) 1_556
O4 Co2 2.075(6) 2_755
O4 Na1 2.443(7) 1_556
O4 Sr 2.751(7) 4_566
O4 Na1 2.821(8) 3_755
O5 Na1 2.494(8) 3_755
O5 Na1 2.622(8) 4_556
O5 Na1 2.889(8) 4_566
O6 Co1 2.017(6) 2_644
O6 Na2 2.438(7) 4
O6 Sr 2.776(7) 4
O6 Na2 2.799(8) 3_655
O7 Sr 2.768(7) 4_565
O7 Sr 3.085(7) 4
O8 Sr 3.023(7) 4_566
